data_7000026
loop_
_publ_author_name
'W\"orl, Stefan'
'Pritzkow, Hans'
'Fritsky, Igor O.'
'Kr\"amer, Roland'

_publ_section_title
;
 Synthesis, structure and magnetism of a new ferromagnetic hexanuclear
 nickel cluster with a dicubane-like core.
;
_journal_issue 1
_journal_name_full 'Dalton transactions (Cambridge, England : 2003)'
_journal_page_first 27
_journal_page_last 29
_journal_paper_doi 10.1039/b417053a
_journal_year 2005
_chemical_formula_moiety 'C84 H54 N4 Ni6 O28, 2( C6 H16 N), 5( C2 H3 N), 2.6( H2 O)'
_chemical_formula_sum 'C106 H106 N11 Ni6 O31'
_chemical_formula_weight 2382.28
_chemical_name_systematic
;
?
;
_space_group_IT_number 14
_symmetry_cell_setting monoclinic
_symmetry_space_group_name_Hall '-P 2yn'
_symmetry_space_group_name_H-M 'P 1 21/n 1'
_atom_sites_solution_hydrogens mixed
_atom_sites_solution_primary direct
_atom_sites_solution_secondary difmap
_audit_creation_method SHELXL-97
_cell_angle_alpha 90.00
_cell_angle_beta 91.2850(10)
_cell_angle_gamma 90.00
_cell_formula_units_Z 2
_cell_length_a 17.9912(11)
_cell_length_b 12.7070(8)
_cell_length_c 22.8638(14)
_cell_measurement_temperature 103(2)
_cell_volume 5225.7(6)
_computing_cell_refinement 'Bruker SAINT'
_computing_data_collection 'Bruker SMART'
_computing_data_reduction 'Bruker SAINT'
_computing_molecular_graphics 'Bruker SHELXTL'
_computing_publication_material 'SHELXL-97 (Sheldrick, 1997)'
_computing_structure_refinement 'SHELXL-97 (Sheldrick, 1997)'
_computing_structure_solution 'SHELXS-97 (Sheldrick, 1990)'
_diffrn_ambient_temperature 103(2)
_diffrn_measured_fraction_theta_full 0.973
_diffrn_measured_fraction_theta_max 0.973
_diffrn_measurement_device_type 'CCD area detector'
_diffrn_measurement_method \w-scans
_diffrn_radiation_monochromator graphite
_diffrn_radiation_source 'fine-focus sealed tube'
_diffrn_radiation_type MoK\a
_diffrn_radiation_wavelength 0.71073
_diffrn_reflns_av_R_equivalents 0.0777
_diffrn_reflns_av_sigmaI/netI 0.0516
_diffrn_reflns_limit_h_max 23
_diffrn_reflns_limit_h_min -23
_diffrn_reflns_limit_k_max 16
_diffrn_reflns_limit_k_min 0
_diffrn_reflns_limit_l_max 30
_diffrn_reflns_limit_l_min 0
_diffrn_reflns_number 70348
_diffrn_reflns_theta_full 28.31
_diffrn_reflns_theta_max 28.31
_diffrn_reflns_theta_min 1.78
_exptl_absorpt_coefficient_mu 1.145
_exptl_absorpt_correction_T_max 1.0000
_exptl_absorpt_correction_T_min 0.6628
_exptl_absorpt_correction_type multi-scan
_exptl_absorpt_process_details SADABS
_exptl_crystal_colour yellow
_exptl_crystal_density_diffrn 1.514
_exptl_crystal_density_method 'not measured'
_exptl_crystal_description irregular
_exptl_crystal_F_000 2470
_exptl_crystal_size_max 0.34
_exptl_crystal_size_mid 0.25
_exptl_crystal_size_min 0.11
_refine_diff_density_max 0.924
_refine_diff_density_min -0.527
_refine_diff_density_rms 0.101
_refine_ls_extinction_method none
_refine_ls_goodness_of_fit_ref 1.065
_refine_ls_hydrogen_treatment mixed
_refine_ls_matrix_type full
_refine_ls_number_parameters 836
_refine_ls_number_reflns 12638
_refine_ls_number_restraints 55
_refine_ls_restrained_S_all 1.087
_refine_ls_R_factor_all 0.0858
_refine_ls_R_factor_gt 0.0592
_refine_ls_shift/su_max 0.025
_refine_ls_shift/su_mean 0.000
_refine_ls_structure_factor_coef Fsqd
_refine_ls_weighting_details 'calc w=1/[\s^2^(Fo^2^)+(0.0579P)^2^+11.7700P] where P=(Fo^2^+2Fc^2^)/3'
_refine_ls_weighting_scheme calc
_refine_ls_wR_factor_gt 0.1375
_refine_ls_wR_factor_ref 0.1459
_reflns_number_gt 9285
_reflns_number_total 12638
_reflns_threshold_expression >2sigma(I)
_cod_data_source_file b417053k.txt
_cod_data_source_block sw45
_cod_depositor_comments
;
The following automatic conversions were performed:
'_symmetry_cell_setting' value 'Monoclinic' changed to 'monoclinic'
according to '/home/saulius/struct/CIF-dictionaries/cif_core.dic'
dictionary named 'cif_core.dic' version 2.4.1 from 2010-06-29.

Automatic conversion script
Id: cif_fix_enum 1527 2010-12-29 10:47:43Z saulius 

The following automatic conversions were performed:

'_atom_sites_solution_hydrogens' value 'difmap and geom' was changed
to 'mixed'.

Automatic conversion script
Id: cif_fix_values 6452 2018-10-05 10:23:21Z andrius 
;
_cod_original_sg_symbol_H-M P2(1)/n
_cod_database_code 7000026

loop_
_symmetry_equiv_pos_as_xyz
'x, y, z'
'-x+1/2, y+1/2, -z+1/2'
'-x, -y, -z'
'x-1/2, -y-1/2, z-1/2'

loop_
_atom_site_label
_atom_site_type_symbol
_atom_site_fract_x
_atom_site_fract_y
_atom_site_fract_z
_atom_site_U_iso_or_equiv
_atom_site_adp_type
_atom_site_occupancy
_atom_site_symmetry_multiplicity
_atom_site_calc_flag
_atom_site_refinement_flags
_atom_site_disorder_assembly
_atom_site_disorder_group
Ni1 Ni 0.42767(2) 0.34233(3) 0.44919(2) 0.02145(12) Uani 1 1 d . . .
Ni2 Ni 0.42366(2) 0.54425(3) 0.51591(2) 0.01926(11) Uani 1 1 d . . .
Ni3 Ni 0.27957(2) 0.61339(4) 0.57960(2) 0.02375(12) Uani 1 1 d . . .
O1 O 0.44749(14) 0.18983(19) 0.46089(13) 0.0302(6) Uani 1 1 d . . .
O2 O 0.40777(19) 0.0254(2) 0.45125(17) 0.0481(9) Uani 1 1 d . . .
O3 O 0.39182(13) 0.48720(18) 0.43519(11) 0.0221(5) Uani 1 1 d . . .
O4 O 0.3268(2) 0.6189(2) 0.39798(14) 0.0450(8) Uani 1 1 d . . .
O5 O 0.52734(13) 0.37888(19) 0.41239(12) 0.0225(5) Uani 1 1 d . . .
O6 O 0.63253(14) 0.3280(2) 0.37176(12) 0.0284(6) Uani 1 1 d . . .
O7 O 0.32900(13) 0.48044(19) 0.55179(12) 0.0232(5) Uani 1 1 d . . .
O8 O 0.33078(14) 0.3314(2) 0.49948(13) 0.0288(6) Uani 1 1 d . . .
O9 O 0.25073(14) 0.5508(2) 0.65469(13) 0.0326(6) Uani 1 1 d . . .
O10 O 0.18279(19) 0.5365(3) 0.73297(16) 0.0568(10) Uani 1 1 d . . .
O11 O 0.22714(14) 0.7505(2) 0.57344(13) 0.0297(6) Uani 1 1 d . . .
O12 O 0.1667(2) 0.8672(3) 0.51832(18) 0.0546(10) Uani 1 1 d . . .
O13 O 0.48041(13) 0.40601(18) 0.51929(12) 0.0200(5) Uani 1 1 d . . .
O14 O 0.34770(14) 0.6682(2) 0.50655(13) 0.0244(5) Uani 1 1 d . . .
O15 O 0.4052(2) 0.8545(2) 0.52370(18) 0.0397(8) Uani 1 1 d . . .
N1 N 0.39273(17) 0.2980(2) 0.35974(15) 0.0261(7) Uani 1 1 d . . .
N2 N 0.16802(17) 0.5497(3) 0.55113(15) 0.0295(7) Uani 1 1 d . . .
N3 N 0.3536(3) 0.8607(5) 0.2473(3) 0.0801(18) Uani 1 1 d . . .
N4 N 0.4815(4) 0.2767(4) 0.6321(3) 0.090(2) Uani 1 1 d . . .
C1 C 0.3240(2) 0.2456(3) 0.37760(19) 0.0281(8) Uani 1 1 d . . .
C2 C 0.3278(2) 0.1599(3) 0.4167(2) 0.0303(9) Uani 1 1 d . . .
C3 C 0.2624(2) 0.1112(3) 0.4324(2) 0.0367(10) Uani 1 1 d . . .
C4 C 0.1938(2) 0.1477(4) 0.4137(2) 0.0440(12) Uani 1 1 d . . .
C5 C 0.1907(2) 0.2330(4) 0.3767(2) 0.0431(11) Uani 1 1 d . . .
C6 C 0.2554(2) 0.2815(4) 0.3575(2) 0.0358(10) Uani 1 1 d . . .
C7 C 0.3990(2) 0.1210(3) 0.4442(2) 0.0347(9) Uani 1 1 d . . .
C8 C 0.3808(2) 0.3836(3) 0.31650(19) 0.0318(9) Uani 1 1 d . . .
C9 C 0.3631(3) 0.4877(3) 0.3323(2) 0.0397(10) Uani 1 1 d . . .
C10 C 0.3474(4) 0.5594(4) 0.2871(3) 0.0659(19) Uani 1 1 d . . .
C11 C 0.3516(5) 0.5345(5) 0.2297(3) 0.075(2) Uani 1 1 d . . .
C12 C 0.3692(4) 0.4328(4) 0.2142(3) 0.0540(14) Uani 1 1 d . . .
C13 C 0.3831(3) 0.3593(4) 0.2577(2) 0.0403(11) Uani 1 1 d . . .
C14 C 0.3592(2) 0.5339(3) 0.39241(19) 0.0314(9) Uani 1 1 d . . .
C15 C 0.4469(2) 0.2223(3) 0.33643(19) 0.0285(8) Uani 1 1 d . . .
C16 C 0.5241(2) 0.2395(3) 0.34051(18) 0.0275(8) Uani 1 1 d . . .
C17 C 0.5709(3) 0.1718(3) 0.3101(2) 0.0384(10) Uani 1 1 d . . .
C18 C 0.5426(3) 0.0879(4) 0.2768(2) 0.0457(12) Uani 1 1 d . . .
C19 C 0.4670(3) 0.0710(3) 0.2744(2) 0.0423(11) Uani 1 1 d . . .
C20 C 0.4197(3) 0.1360(3) 0.3046(2) 0.0359(10) Uani 1 1 d . . .
C21 C 0.5644(2) 0.3214(3) 0.37705(17) 0.0251(8) Uani 1 1 d . . .
C22 C 0.1620(2) 0.4343(3) 0.5579(2) 0.0337(9) Uani 1 1 d . . .
C23 C 0.2220(2) 0.3654(3) 0.55010(19) 0.0308(9) Uani 1 1 d . . .
C24 C 0.2100(2) 0.2563(3) 0.5557(2) 0.0363(10) Uani 1 1 d . . .
C25 C 0.1406(3) 0.2169(4) 0.5693(2) 0.0473(12) Uani 1 1 d . . .
C26 C 0.0823(3) 0.2848(5) 0.5772(3) 0.0543(14) Uani 1 1 d . . .
C27 C 0.0925(2) 0.3911(4) 0.5711(2) 0.0454(12) Uani 1 1 d . . .
C28 C 0.29900(19) 0.3945(3) 0.53167(18) 0.0248(8) Uani 1 1 d . . .
C29 C 0.1143(2) 0.6041(4) 0.5874(2) 0.0356(10) Uani 1 1 d . . .
C30 C 0.1231(2) 0.6066(4) 0.6484(2) 0.0389(10) Uani 1 1 d . . .
C31 C 0.0695(3) 0.6540(5) 0.6816(3) 0.0521(14) Uani 1 1 d . . .
C32 C 0.0076(3) 0.7008(6) 0.6558(3) 0.0669(18) Uani 1 1 d . . .
C33 C -0.0010(3) 0.6968(6) 0.5959(3) 0.0635(17) Uani 1 1 d . . .
C34 C 0.0503(2) 0.6479(4) 0.5617(3) 0.0464(12) Uani 1 1 d . . .
C35 C 0.1901(2) 0.5615(4) 0.6808(2) 0.0380(10) Uani 1 1 d . . .
C36 C 0.1659(2) 0.5864(3) 0.49083(19) 0.0315(9) Uani 1 1 d . . .
C37 C 0.1739(2) 0.6949(4) 0.4801(2) 0.0359(9) Uani 1 1 d . . .
C38 C 0.1660(3) 0.7304(4) 0.4228(2) 0.0453(11) Uani 1 1 d . . .
C39 C 0.1522(3) 0.6614(5) 0.3769(3) 0.0588(15) Uani 1 1 d . . .
C40 C 0.1461(3) 0.5546(5) 0.3879(3) 0.0531(13) Uani 1 1 d . . .
C41 C 0.1518(2) 0.5175(4) 0.4446(2) 0.0406(11) Uani 1 1 d . . .
C42 C 0.1903(2) 0.7770(3) 0.5276(2) 0.0359(10) Uani 1 1 d . . .
C49 C 0.3411(3) 0.8634(4) 0.2960(3) 0.0508(13) Uani 1 1 d . . .
C50 C 0.3258(3) 0.8663(4) 0.3561(3) 0.0572(14) Uani 1 1 d . . .
H50A H 0.2770 0.8985 0.3617 0.127(13) Uiso 1 1 calc R . .
H50B H 0.3640 0.9079 0.3768 0.127(13) Uiso 1 1 calc R . .
H50C H 0.3258 0.7945 0.3718 0.127(13) Uiso 1 1 calc R . .
C51 C 0.4625(3) 0.1952(5) 0.6180(3) 0.0565(15) Uani 1 1 d . . .
C52 C 0.4390(4) 0.0919(5) 0.5988(3) 0.0712(18) Uani 1 1 d . . .
H52A H 0.4028 0.0988 0.5664 0.127(13) Uiso 1 1 calc R . .
H52B H 0.4162 0.0547 0.6313 0.127(13) Uiso 1 1 calc R . .
H52C H 0.4822 0.0522 0.5856 0.127(13) Uiso 1 1 calc R . .
N5 N 0.3202(3) 0.4695(3) 0.77025(19) 0.0539(11) Uani 1 1 d D . .
C43 C 0.3484(4) 0.3922(6) 0.7304(3) 0.0475(19) Uani 0.676(6) 1 d PD A 1
H43A H 0.3921 0.3581 0.7494 0.059(9) Uiso 0.676(6) 1 calc PR A 1
H43B H 0.3662 0.4296 0.6954 0.059(9) Uiso 0.676(6) 1 calc PR A 1
C44 C 0.2958(6) 0.3075(7) 0.7103(5) 0.070(3) Uani 0.676(6) 1 d PD A 1
H44A H 0.2862 0.2596 0.7428 0.090(11) Uiso 0.676(6) 1 calc PR A 1
H44B H 0.3179 0.2681 0.6782 0.090(11) Uiso 0.676(6) 1 calc PR A 1
H44C H 0.2490 0.3394 0.6966 0.090(11) Uiso 0.676(6) 1 calc PR A 1
C45 C 0.3014(5) 0.4253(7) 0.8302(4) 0.061(2) Uani 0.676(6) 1 d PD A 1
H45A H 0.2835 0.3522 0.8247 0.059(9) Uiso 0.676(6) 1 calc PR A 1
H45B H 0.3479 0.4219 0.8541 0.059(9) Uiso 0.676(6) 1 calc PR A 1
C46 C 0.2444(4) 0.4840(7) 0.8647(3) 0.052(2) Uani 0.676(6) 1 d PD A 1
H46A H 0.2619 0.5559 0.8722 0.090(11) Uiso 0.676(6) 1 calc PR A 1
H46B H 0.2369 0.4480 0.9020 0.090(11) Uiso 0.676(6) 1 calc PR A 1
H46C H 0.1973 0.4864 0.8424 0.090(11) Uiso 0.676(6) 1 calc PR A 1
C47 C 0.3553(4) 0.5722(5) 0.7737(4) 0.0472(19) Uani 0.676(6) 1 d PD A 1
H47A H 0.3291 0.6162 0.8024 0.059(9) Uiso 0.676(6) 1 calc PR A 1
H47B H 0.3510 0.6072 0.7351 0.059(9) Uiso 0.676(6) 1 calc PR A 1
C48 C 0.4370(5) 0.5638(8) 0.7918(5) 0.078(3) Uani 0.676(6) 1 d PD A 1
H48A H 0.4415 0.5276 0.8296 0.090(11) Uiso 0.676(6) 1 calc PR A 1
H48B H 0.4584 0.6345 0.7953 0.090(11) Uiso 0.676(6) 1 calc PR A 1
H48C H 0.4637 0.5239 0.7622 0.090(11) Uiso 0.676(6) 1 calc PR A 1
C43A C 0.3846(9) 0.4469(13) 0.7246(7) 0.058(5) Uiso 0.324(6) 1 d PD A 2
H43C H 0.3668 0.3904 0.6980 0.059(9) Uiso 0.324(6) 1 calc PR A 2
H43D H 0.3904 0.5110 0.7006 0.059(9) Uiso 0.324(6) 1 calc PR A 2
C44A C 0.4579(8) 0.4170(16) 0.7466(9) 0.065(5) Uiso 0.324(6) 1 d PD A 2
H44D H 0.4716 0.4612 0.7802 0.090(11) Uiso 0.324(6) 1 calc PR A 2
H44E H 0.4942 0.4264 0.7157 0.090(11) Uiso 0.324(6) 1 calc PR A 2
H44F H 0.4572 0.3430 0.7587 0.090(11) Uiso 0.324(6) 1 calc PR A 2
C45A C 0.3079(9) 0.3689(9) 0.8010(7) 0.048(4) Uiso 0.324(6) 1 d PD A 2
H45C H 0.2733 0.3805 0.8334 0.059(9) Uiso 0.324(6) 1 calc PR A 2
H45D H 0.3557 0.3436 0.8180 0.059(9) Uiso 0.324(6) 1 calc PR A 2
C46A C 0.2754(10) 0.2840(11) 0.7593(9) 0.058(5) Uiso 0.324(6) 1 d PD A 2
H46d H 0.2317 0.3124 0.7383 0.090(11) Uiso 0.324(6) 1 calc PR A 2
H46e H 0.2608 0.2223 0.7821 0.090(11) Uiso 0.324(6) 1 calc PR A 2
H46f H 0.3130 0.2635 0.7312 0.090(11) Uiso 0.324(6) 1 calc PR A 2
C47A C 0.3540(9) 0.5509(11) 0.8109(7) 0.048(4) Uiso 0.324(6) 1 d PD A 2
H47C H 0.3978 0.5198 0.8313 0.059(9) Uiso 0.324(6) 1 calc PR A 2
H47D H 0.3173 0.5693 0.8409 0.059(9) Uiso 0.324(6) 1 calc PR A 2
C48A C 0.3778(9) 0.6511(10) 0.7801(8) 0.051(4) Uiso 0.324(6) 1 d PD A 2
H48D H 0.4298 0.6446 0.7687 0.090(11) Uiso 0.324(6) 1 calc PR A 2
H48E H 0.3727 0.7111 0.8066 0.090(11) Uiso 0.324(6) 1 calc PR A 2
H48F H 0.3463 0.6621 0.7451 0.090(11) Uiso 0.324(6) 1 calc PR A 2
O16 O 0.2285(5) 0.4877(7) 0.9273(4) 0.037(2) Uiso 0.324(6) 1 d P A 2
H5N H 0.263(5) 0.491(6) 0.753(4) 0.12(3) Uiso 1 1 d . . .
H13O H 0.482(2) 0.369(4) 0.552(2) 0.030(12) Uiso 1 1 d . . .
H14O H 0.361(4) 0.739(6) 0.517(4) 0.11(3) Uiso 1 1 d . . .
H14P H 0.329(3) 0.665(4) 0.467(3) 0.056(16) Uiso 1 1 d . . .
H15O H 0.447(4) 0.850(5) 0.523(3) 0.054(18) Uiso 1 1 d . . .
H15P H 0.397(4) 0.895(5) 0.498(3) 0.06(2) Uiso 1 1 d . . .
H3 H 0.268(3) 0.063(4) 0.455(2) 0.034(14) Uiso 1 1 d . . .
H4 H 0.148(3) 0.111(4) 0.430(3) 0.059(16) Uiso 1 1 d . . .
H5 H 0.146(3) 0.249(4) 0.361(2) 0.039(13) Uiso 1 1 d . . .
H6 H 0.254(2) 0.330(3) 0.3293(19) 0.019(10) Uiso 1 1 d . . .
H10 H 0.339(4) 0.622(6) 0.297(3) 0.10(3) Uiso 1 1 d . . .
H11 H 0.352(4) 0.583(5) 0.195(3) 0.08(2) Uiso 1 1 d . . .
H12 H 0.379(3) 0.416(4) 0.177(2) 0.038(13) Uiso 1 1 d . . .
H13 H 0.398(3) 0.294(4) 0.247(2) 0.036(12) Uiso 1 1 d . . .
H17 H 0.626(3) 0.177(4) 0.313(2) 0.034(12) Uiso 1 1 d . . .
H18 H 0.573(3) 0.050(4) 0.258(3) 0.057(17) Uiso 1 1 d . . .
H19 H 0.443(4) 0.017(5) 0.251(3) 0.08(2) Uiso 1 1 d . . .
H20 H 0.371(3) 0.123(3) 0.302(2) 0.030(11) Uiso 1 1 d . . .
H24 H 0.256(3) 0.202(4) 0.548(2) 0.040(13) Uiso 1 1 d . . .
H25 H 0.137(3) 0.146(4) 0.575(2) 0.043(14) Uiso 1 1 d . . .
H26 H 0.037(3) 0.269(4) 0.591(3) 0.056(16) Uiso 1 1 d . . .
H27 H 0.055(3) 0.439(4) 0.578(2) 0.034(12) Uiso 1 1 d . . .
H31 H 0.074(3) 0.655(4) 0.723(2) 0.033(12) Uiso 1 1 d . . .
H32 H -0.022(3) 0.739(4) 0.677(3) 0.059(17) Uiso 1 1 d . . .
H33 H -0.037(4) 0.719(6) 0.581(3) 0.09(3) Uiso 1 1 d . . .
H34 H 0.043(2) 0.649(4) 0.516(2) 0.034(12) Uiso 1 1 d . . .
H38 H 0.172(2) 0.809(4) 0.415(2) 0.031(11) Uiso 1 1 d . . .
H39 H 0.150(3) 0.687(4) 0.340(3) 0.048(15) Uiso 1 1 d . . .
H40 H 0.135(3) 0.516(5) 0.357(3) 0.064(18) Uiso 1 1 d . . .
H41 H 0.150(4) 0.449(6) 0.456(3) 0.10(2) Uiso 1 1 d . . .

loop_
_atom_site_aniso_label
_atom_site_aniso_U_11
_atom_site_aniso_U_22
_atom_site_aniso_U_33
_atom_site_aniso_U_23
_atom_site_aniso_U_13
_atom_site_aniso_U_12
Ni1 0.0185(2) 0.0139(2) 0.0318(3) -0.00121(18) -0.00356(18) -0.00417(16)
Ni2 0.0153(2) 0.01418(19) 0.0282(3) -0.00052(17) -0.00137(17) -0.00357(15)
Ni3 0.0164(2) 0.0262(2) 0.0286(3) 0.00173(19) -0.00015(18) -0.00089(17)
O1 0.0272(13) 0.0154(11) 0.0476(18) 0.0002(11) -0.0077(12) -0.0042(10)
O2 0.057(2) 0.0125(13) 0.074(3) 0.0027(14) -0.0141(18) -0.0046(12)
O3 0.0205(11) 0.0174(11) 0.0281(14) -0.0025(10) -0.0048(10) -0.0010(9)
O4 0.067(2) 0.0285(15) 0.0385(19) -0.0016(13) -0.0170(16) 0.0198(15)
O5 0.0193(11) 0.0195(11) 0.0286(14) -0.0036(10) -0.0016(10) -0.0029(9)
O6 0.0234(13) 0.0294(14) 0.0322(16) -0.0020(11) -0.0015(11) -0.0022(10)
O7 0.0186(11) 0.0210(12) 0.0299(15) 0.0019(10) -0.0005(10) -0.0048(9)
O8 0.0229(12) 0.0240(13) 0.0392(17) -0.0008(12) -0.0012(11) -0.0094(10)
O9 0.0228(13) 0.0421(16) 0.0330(16) 0.0068(13) 0.0035(11) -0.0006(11)
O10 0.0387(18) 0.088(3) 0.044(2) 0.030(2) 0.0107(15) 0.0039(18)
O11 0.0249(13) 0.0301(14) 0.0340(16) -0.0015(12) -0.0006(11) 0.0056(11)
O12 0.054(2) 0.0380(18) 0.071(3) 0.0028(17) -0.0198(18) 0.0178(15)
O13 0.0185(11) 0.0133(11) 0.0282(15) 0.0021(10) -0.0020(10) -0.0022(9)
O14 0.0241(12) 0.0178(12) 0.0312(16) 0.0011(11) -0.0016(11) -0.0009(10)
O15 0.0329(17) 0.0205(14) 0.065(3) 0.0058(15) -0.0029(16) -0.0054(12)
N1 0.0255(15) 0.0174(14) 0.0349(19) -0.0049(13) -0.0079(13) -0.0008(11)
N2 0.0195(14) 0.0374(18) 0.0314(19) 0.0042(15) -0.0008(13) -0.0050(13)
N3 0.061(3) 0.117(5) 0.063(4) -0.020(3) 0.000(3) -0.040(3)
N4 0.134(6) 0.048(3) 0.088(5) 0.022(3) 0.006(4) -0.004(3)
C1 0.0246(17) 0.0200(17) 0.040(2) -0.0109(16) -0.0035(16) -0.0048(14)
C2 0.0294(19) 0.0191(17) 0.042(2) -0.0102(16) -0.0044(17) -0.0054(14)
C3 0.034(2) 0.026(2) 0.049(3) -0.009(2) -0.002(2) -0.0121(17)
C4 0.027(2) 0.049(3) 0.056(3) -0.019(2) 0.005(2) -0.0114(19)
C5 0.023(2) 0.059(3) 0.047(3) -0.015(2) -0.0074(19) 0.0052(19)
C6 0.032(2) 0.035(2) 0.041(3) -0.010(2) -0.0077(18) 0.0057(17)
C7 0.036(2) 0.0194(17) 0.048(3) -0.0008(17) -0.0031(19) -0.0034(15)
C8 0.032(2) 0.0268(19) 0.036(2) -0.0043(17) -0.0121(17) -0.0028(16)
C9 0.057(3) 0.026(2) 0.035(3) -0.0005(18) -0.015(2) 0.0022(19)
C10 0.128(6) 0.031(3) 0.038(3) -0.002(2) -0.026(3) 0.018(3)
C11 0.144(7) 0.043(3) 0.037(3) 0.004(2) -0.026(4) 0.016(3)
C12 0.080(4) 0.046(3) 0.035(3) -0.007(2) -0.014(3) 0.005(3)
C13 0.050(3) 0.031(2) 0.040(3) -0.0067(19) -0.013(2) -0.0004(19)
C14 0.039(2) 0.0231(18) 0.032(2) -0.0001(16) -0.0086(17) -0.0013(16)
C15 0.0286(19) 0.0209(17) 0.036(2) -0.0050(16) -0.0020(16) -0.0005(14)
C16 0.0268(18) 0.0233(17) 0.032(2) -0.0061(16) 0.0007(16) -0.0009(14)
C17 0.036(2) 0.034(2) 0.045(3) -0.0103(19) 0.0032(19) -0.0005(18)
C18 0.046(3) 0.038(2) 0.053(3) -0.021(2) 0.005(2) 0.001(2)
C19 0.050(3) 0.028(2) 0.049(3) -0.015(2) -0.001(2) -0.0031(19)
C20 0.038(2) 0.0250(19) 0.045(3) -0.0082(18) -0.0073(19) -0.0059(16)
C21 0.0217(17) 0.0271(18) 0.027(2) -0.0021(15) 0.0012(14) -0.0032(14)
C22 0.0248(18) 0.037(2) 0.039(3) 0.0076(18) -0.0028(17) -0.0111(16)
C23 0.0239(18) 0.036(2) 0.033(2) 0.0054(17) -0.0001(16) -0.0110(15)
C24 0.035(2) 0.036(2) 0.038(3) 0.0076(19) -0.0001(18) -0.0155(18)
C25 0.043(3) 0.044(3) 0.055(3) 0.012(2) -0.001(2) -0.025(2)
C26 0.029(2) 0.065(3) 0.068(4) 0.016(3) 0.004(2) -0.025(2)
C27 0.022(2) 0.054(3) 0.060(3) 0.012(2) 0.002(2) -0.010(2)
C28 0.0186(16) 0.0218(17) 0.034(2) 0.0018(15) 0.0038(15) -0.0109(13)
C29 0.0164(17) 0.048(2) 0.042(3) 0.006(2) 0.0017(16) -0.0018(16)
C30 0.0185(18) 0.053(3) 0.046(3) 0.007(2) 0.0072(17) -0.0023(17)
C31 0.029(2) 0.087(4) 0.040(3) 0.011(3) 0.008(2) 0.000(2)
C32 0.028(2) 0.106(5) 0.068(4) -0.002(4) 0.011(3) 0.018(3)
C33 0.026(2) 0.104(5) 0.060(4) 0.006(3) -0.002(2) 0.010(3)
C34 0.0195(19) 0.066(3) 0.053(3) 0.001(3) -0.0022(19) -0.0001(19)
C35 0.030(2) 0.045(2) 0.039(3) 0.011(2) 0.0070(18) -0.0053(18)
C36 0.0194(17) 0.042(2) 0.033(2) 0.0046(18) -0.0055(16) -0.0026(15)
C37 0.0272(19) 0.040(2) 0.040(3) 0.0031(19) -0.0061(18) 0.0037(17)
C38 0.043(3) 0.045(3) 0.047(3) 0.013(2) -0.011(2) -0.001(2)
C39 0.069(4) 0.066(4) 0.040(3) 0.017(3) -0.025(3) -0.006(3)
C40 0.062(3) 0.058(3) 0.038(3) -0.002(3) -0.020(3) -0.006(3)
C41 0.033(2) 0.043(3) 0.046(3) 0.003(2) -0.009(2) -0.0074(19)
C42 0.028(2) 0.035(2) 0.044(3) 0.0039(19) 0.0001(18) 0.0076(16)
C49 0.046(3) 0.056(3) 0.051(4) -0.009(3) 0.002(2) -0.024(2)
C50 0.073(4) 0.038(3) 0.061(4) -0.005(2) 0.009(3) -0.011(2)
C51 0.050(3) 0.048(3) 0.072(4) 0.025(3) 0.014(3) 0.009(2)
C52 0.066(4) 0.060(4) 0.088(5) 0.015(3) 0.008(3) -0.013(3)
N5 0.066(3) 0.047(2) 0.047(3) 0.015(2) -0.013(2) -0.006(2)
C43 0.027(3) 0.053(4) 0.062(5) 0.016(4) 0.000(3) -0.001(3)
C44 0.069(6) 0.047(5) 0.091(8) 0.008(5) -0.020(5) -0.006(4)
C45 0.055(5) 0.072(6) 0.056(6) 0.024(5) -0.001(4) 0.018(4)
C46 0.052(4) 0.060(5) 0.044(5) 0.020(4) 0.004(3) -0.004(4)
C47 0.035(4) 0.052(4) 0.053(5) 0.010(4) -0.004(3) -0.008(3)
C48 0.055(5) 0.082(7) 0.095(8) -0.012(6) -0.018(5) -0.006(5)

loop_
_atom_type_symbol
_atom_type_description
_atom_type_scat_dispersion_real
_atom_type_scat_dispersion_imag
_atom_type_scat_source
C C 0.0033 0.0016 'International Tables Vol C Tables 4.2.6.8 and 6.1.1.4'
H H 0.0000 0.0000 'International Tables Vol C Tables 4.2.6.8 and 6.1.1.4'
N N 0.0061 0.0033 'International Tables Vol C Tables 4.2.6.8 and 6.1.1.4'
O O 0.0106 0.0060 'International Tables Vol C Tables 4.2.6.8 and 6.1.1.4'
Ni Ni 0.3393 1.1124 'International Tables Vol C Tables 4.2.6.8 and 6.1.1.4'

loop_
_geom_angle_atom_site_label_1
_geom_angle_atom_site_label_2
_geom_angle_atom_site_label_3
_geom_angle
_geom_angle_site_symmetry_1
_geom_angle_site_symmetry_3
_geom_angle_publ_flag
O3 Ni1 O1 171.10(10) . . ?
O3 Ni1 O13 84.30(10) . . ?
O1 Ni1 O13 101.82(11) . . ?
O3 Ni1 O5 90.45(10) . . ?
O1 Ni1 O5 96.90(11) . . ?
O13 Ni1 O5 80.49(10) . . ?
O3 Ni1 O8 83.05(10) . . ?
O1 Ni1 O8 90.60(11) . . ?
O13 Ni1 O8 88.45(10) . . ?
O5 Ni1 O8 167.70(10) . . ?
O3 Ni1 N1 90.14(11) . . ?
O1 Ni1 N1 85.54(12) . . ?
O13 Ni1 N1 164.30(11) . . ?
O5 Ni1 N1 84.89(11) . . ?
O8 Ni1 N1 105.48(11) . . ?
O13 Ni2 O13 81.53(10) 3_666 . ?
O13 Ni2 O3 88.63(10) 3_666 . ?
O13 Ni2 O3 81.88(10) . . ?
O13 Ni2 O7 175.14(10) 3_666 . ?
O13 Ni2 O7 93.64(10) . . ?
O3 Ni2 O7 90.15(10) . . ?
O13 Ni2 O5 79.45(10) 3_666 3_666 ?
O13 Ni2 O5 99.89(10) . 3_666 ?
O3 Ni2 O5 167.50(10) . 3_666 ?
O7 Ni2 O5 102.04(10) . 3_666 ?
O13 Ni2 O14 106.57(10) 3_666 . ?
O13 Ni2 O14 168.68(10) . . ?
O3 Ni2 O14 90.31(11) . . ?
O7 Ni2 O14 78.13(10) . . ?
O5 Ni2 O14 89.51(11) 3_666 . ?
O9 Ni3 O11 106.37(12) . . ?
O9 Ni3 O7 93.61(11) . . ?
O11 Ni3 O7 157.58(12) . . ?
O9 Ni3 O6 83.63(12) . 3_666 ?
O11 Ni3 O6 94.54(11) . 3_666 ?
O7 Ni3 O6 97.73(10) . 3_666 ?
O9 Ni3 O14 161.38(11) . . ?
O11 Ni3 O14 86.59(11) . . ?
O7 Ni3 O14 76.68(10) . . ?
O6 Ni3 O14 82.03(11) 3_666 . ?
O9 Ni3 N2 81.73(12) . . ?
O11 Ni3 N2 82.86(12) . . ?
O7 Ni3 N2 90.24(11) . . ?
O6 Ni3 N2 163.74(12) 3_666 . ?
O14 Ni3 N2 113.72(12) . . ?
C7 O1 Ni1 120.3(3) . . ?
C14 O3 Ni1 134.5(2) . . ?
C14 O3 Ni2 129.7(2) . . ?
Ni1 O3 Ni2 95.74(11) . . ?
C21 O5 Ni1 126.8(2) . . ?
C21 O5 Ni2 122.9(2) . 3_666 ?
Ni1 O5 Ni2 98.14(11) . 3_666 ?
C21 O6 Ni3 136.4(3) . 3_666 ?
C28 O7 Ni3 129.3(2) . . ?
C28 O7 Ni2 121.9(2) . . ?
Ni3 O7 Ni2 99.73(10) . . ?
C28 O8 Ni1 132.8(2) . . ?
C35 O9 Ni3 128.0(3) . . ?
C42 O11 Ni3 121.9(3) . . ?
Ni1 O13 Ni2 101.54(12) . 3_666 ?
Ni1 O13 Ni2 95.15(11) . . ?
Ni2 O13 Ni2 98.47(10) 3_666 . ?
Ni1 O13 H13O 118(3) . . ?
Ni2 O13 H13O 119(3) 3_666 . ?
Ni2 O13 H13O 120(3) . . ?
Ni2 O14 Ni3 93.30(10) . . ?
Ni2 O14 H14O 122(5) . . ?
Ni3 O14 H14O 104(5) . . ?
Ni2 O14 H14P 106(3) . . ?
Ni3 O14 H14P 120(3) . . ?
H14O O14 H14P 111(6) . . ?
H15O O15 H15P 102(6) . . ?
C1 N1 C15 111.7(3) . . ?
C1 N1 C8 114.0(3) . . ?
C15 N1 C8 108.9(3) . . ?
C1 N1 Ni1 94.7(2) . . ?
C15 N1 Ni1 109.0(2) . . ?
C8 N1 Ni1 117.8(2) . . ?
C36 N2 C29 112.5(3) . . ?
C36 N2 C22 114.7(3) . . ?
C29 N2 C22 111.0(3) . . ?
C36 N2 Ni3 99.4(2) . . ?
C29 N2 Ni3 105.3(2) . . ?
C22 N2 Ni3 113.2(2) . . ?
C6 C1 C2 119.6(4) . . ?
C6 C1 N1 120.5(4) . . ?
C2 C1 N1 119.8(3) . . ?
C3 C2 C1 118.7(4) . . ?
C3 C2 C7 117.9(4) . . ?
C1 C2 C7 123.3(3) . . ?
C4 C3 C2 122.1(5) . . ?
C4 C3 H3 123(4) . . ?
C2 C3 H3 114(4) . . ?
C5 C4 C3 118.6(4) . . ?
C5 C4 H4 124(3) . . ?
C3 C4 H4 117(3) . . ?
C4 C5 C6 121.2(4) . . ?
C4 C5 H5 116(3) . . ?
C6 C5 H5 122(3) . . ?
C1 C6 C5 119.6(5) . . ?
C1 C6 H6 119(3) . . ?
C5 C6 H6 121(3) . . ?
O2 C7 O1 123.1(4) . . ?
O2 C7 C2 119.0(4) . . ?
O1 C7 C2 117.9(3) . . ?
C13 C8 C9 118.0(4) . . ?
C13 C8 N1 118.6(4) . . ?
C9 C8 N1 123.2(4) . . ?
C10 C9 C8 117.7(4) . . ?
C10 C9 C14 114.0(4) . . ?
C8 C9 C14 128.2(4) . . ?
C11 C10 C9 123.2(5) . . ?
C11 C10 H10 119(6) . . ?
C9 C10 H10 117(6) . . ?
C10 C11 C12 119.1(5) . . ?
C10 C11 H11 128(4) . . ?
C12 C11 H11 112(4) . . ?
C11 C12 C13 119.2(5) . . ?
C11 C12 H12 121(3) . . ?
C13 C12 H12 119(3) . . ?
C8 C13 C12 122.7(4) . . ?
C8 C13 H13 119(3) . . ?
C12 C13 H13 118(3) . . ?
O4 C14 O3 122.5(4) . . ?
O4 C14 C9 118.0(4) . . ?
O3 C14 C9 119.4(4) . . ?
C20 C15 C16 119.3(4) . . ?
C20 C15 N1 118.2(3) . . ?
C16 C15 N1 122.2(3) . . ?
C17 C16 C15 118.4(4) . . ?
C17 C16 C21 114.4(3) . . ?
C15 C16 C21 127.2(3) . . ?
C16 C17 C18 121.6(4) . . ?
C16 C17 H17 122(3) . . ?
C18 C17 H17 116(3) . . ?
C19 C18 C17 119.2(4) . . ?
C19 C18 H18 123(4) . . ?
C17 C18 H18 118(4) . . ?
C18 C19 C20 120.4(4) . . ?
C18 C19 H19 124(4) . . ?
C20 C19 H19 116(4) . . ?
C19 C20 C15 121.1(4) . . ?
C19 C20 H20 118(3) . . ?
C15 C20 H20 121(3) . . ?
O6 C21 O5 123.5(3) . . ?
O6 C21 C16 117.2(3) . . ?
O5 C21 C16 119.3(3) . . ?
C23 C22 C27 118.3(4) . . ?
C23 C22 N2 123.1(3) . . ?
C27 C22 N2 118.5(4) . . ?
C22 C23 C24 118.8(4) . . ?
C22 C23 C28 126.7(4) . . ?
C24 C23 C28 114.3(4) . . ?
C25 C24 C23 121.1(5) . . ?
C25 C24 H24 120(3) . . ?
C23 C24 H24 119(3) . . ?
C26 C25 C24 119.8(5) . . ?
C26 C25 H25 123(3) . . ?
C24 C25 H25 117(3) . . ?
C27 C26 C25 120.1(4) . . ?
C27 C26 H26 112(4) . . ?
C25 C26 H26 127(4) . . ?
C26 C27 C22 121.9(5) . . ?
C26 C27 H27 122(3) . . ?
C22 C27 H27 116(3) . . ?
O8 C28 O7 124.2(3) . . ?
O8 C28 C23 116.7(3) . . ?
O7 C28 C23 119.1(3) . . ?
C34 C29 C30 118.9(4) . . ?
C34 C29 N2 120.0(4) . . ?
C30 C29 N2 120.9(4) . . ?
C31 C30 C29 119.6(4) . . ?
C31 C30 C35 117.0(4) . . ?
C29 C30 C35 123.4(4) . . ?
C30 C31 C32 121.3(5) . . ?
C30 C31 H31 121(3) . . ?
C32 C31 H31 118(3) . . ?
C33 C32 C31 118.7(6) . . ?
C33 C32 H32 121(4) . . ?
C31 C32 H32 120(4) . . ?
C34 C33 C32 121.5(5) . . ?
C34 C33 H33 119(6) . . ?
C32 C33 H33 119(6) . . ?
C33 C34 C29 119.9(5) . . ?
C33 C34 H34 120(2) . . ?
C29 C34 H34 120(2) . . ?
O10 C35 O9 122.5(4) . . ?
O10 C35 C30 117.8(4) . . ?
O9 C35 C30 119.7(4) . . ?
C41 C36 C37 120.1(4) . . ?
C41 C36 N2 121.2(4) . . ?
C37 C36 N2 118.6(4) . . ?
C38 C37 C36 118.3(4) . . ?
C38 C37 C42 117.5(4) . . ?
C36 C37 C42 124.2(4) . . ?
C39 C38 C37 121.4(5) . . ?
C39 C38 H38 120(3) . . ?
C37 C38 H38 118(3) . . ?
C40 C39 C38 119.8(5) . . ?
C40 C39 H39 122(4) . . ?
C38 C39 H39 119(4) . . ?
C41 C40 C39 120.0(5) . . ?
C41 C40 H40 125(4) . . ?
C39 C40 H40 115(4) . . ?
C40 C41 C36 120.4(5) . . ?
C40 C41 H41 126(5) . . ?
C36 C41 H41 113(5) . . ?
O12 C42 O11 123.8(4) . . ?
O12 C42 C37 116.7(4) . . ?
O11 C42 C37 119.5(4) . . ?
N3 C49 C50 179.8(8) . . ?
C49 C50 H50A 109.5 . . ?
C49 C50 H50B 109.5 . . ?
H50A C50 H50B 109.5 . . ?
C49 C50 H50C 109.5 . . ?
H50A C50 H50C 109.5 . . ?
H50B C50 H50C 109.5 . . ?
N4 C51 C52 178.8(7) . . ?
C51 C52 H52A 109.5 . . ?
C51 C52 H52B 109.5 . . ?
H52A C52 H52B 109.5 . . ?
C51 C52 H52C 109.5 . . ?
H52A C52 H52C 109.5 . . ?
H52B C52 H52C 109.5 . . ?
C43 N5 C47 119.2(5) . . ?
C45A N5 C47A 111.3(8) . . ?
C43 N5 C45 113.9(5) . . ?
C47 N5 C45 112.8(5) . . ?
C45A N5 C43A 105.8(8) . . ?
C47A N5 C43A 103.7(8) . . ?
C43 N5 H5N 106(4) . . ?
C47 N5 H5N 101(4) . . ?
C45A N5 H5N 103(4) . . ?
C47A N5 H5N 114(4) . . ?
C45 N5 H5N 101(4) . . ?
C43A N5 H5N 119(4) . . ?
N5 C43 C44 117.1(6) . . ?
N5 C43 H43A 108.0 . . ?
C44 C43 H43A 108.0 . . ?
N5 C43 H43B 108.0 . . ?
C44 C43 H43B 108.0 . . ?
H43A C43 H43B 107.3 . . ?
C46 C45 N5 117.1(6) . . ?
C46 C45 H45A 108.0 . . ?
N5 C45 H45A 108.0 . . ?
C46 C45 H45B 108.0 . . ?
N5 C45 H45B 108.0 . . ?
H45A C45 H45B 107.3 . . ?
N5 C47 C48 111.6(6) . . ?
N5 C47 H47A 109.3 . . ?
C48 C47 H47A 109.3 . . ?
N5 C47 H47B 109.3 . . ?
C48 C47 H47B 109.3 . . ?
H47A C47 H47B 108.0 . . ?
C44A C43A N5 119.1(13) . . ?
C44A C43A H43C 107.5 . . ?
N5 C43A H43C 107.5 . . ?
C44A C43A H43D 107.5 . . ?
N5 C43A H43D 107.5 . . ?
H43C C43A H43D 107.0 . . ?
C43A C44A H44D 109.5 . . ?
C43A C44A H44E 109.5 . . ?
H44D C44A H44E 109.5 . . ?
C43A C44A H44F 109.5 . . ?
H44D C44A H44F 109.5 . . ?
H44E C44A H44F 109.5 . . ?
N5 C45A C46A 111.7(12) . . ?
N5 C45A H45C 109.3 . . ?
C46A C45A H45C 109.3 . . ?
N5 C45A H45D 109.3 . . ?
C46A C45A H45D 109.3 . . ?
H45C C45A H45D 107.9 . . ?
C45A C46A H46d 109.5 . . ?
C45A C46A H46e 109.5 . . ?
H46d C46A H46e 109.5 . . ?
C45A C46A H46f 109.5 . . ?
H46d C46A H46f 109.5 . . ?
H46e C46A H46f 109.5 . . ?
N5 C47A C48A 113.8(12) . . ?
N5 C47A H47C 108.8 . . ?
C48A C47A H47C 108.8 . . ?
N5 C47A H47D 108.8 . . ?
C48A C47A H47D 108.8 . . ?
H47C C47A H47D 107.7 . . ?
C47A C48A H48D 109.5 . . ?
C47A C48A H48E 109.5 . . ?
H48D C48A H48E 109.5 . . ?
C47A C48A H48F 109.5 . . ?
H48D C48A H48F 109.5 . . ?
H48E C48A H48F 109.5 . . ?

loop_
_geom_bond_atom_site_label_1
_geom_bond_atom_site_label_2
_geom_bond_distance
_geom_bond_site_symmetry_2
_geom_bond_publ_flag
Ni1 O3 1.974(2) . ?
Ni1 O1 1.987(3) . ?
Ni1 O13 2.014(3) . ?
Ni1 O5 2.051(2) . ?
Ni1 O8 2.114(3) . ?
Ni1 N1 2.199(3) . ?
Ni1 Ni2 2.9867(6) . ?
Ni2 O13 2.022(2) 3_666 ?
Ni2 O13 2.032(2) . ?
Ni2 O3 2.052(3) . ?
Ni2 O7 2.072(2) . ?
Ni2 O5 2.087(3) 3_666 ?
Ni2 O14 2.093(3) . ?
Ni3 O9 1.972(3) . ?
Ni3 O11 1.985(3) . ?
Ni3 O7 2.018(3) . ?
Ni3 O6 2.053(3) 3_666 ?
Ni3 O14 2.206(3) . ?
Ni3 N2 2.247(3) . ?
O1 C7 1.287(5) . ?
O2 C7 1.235(5) . ?
O3 C14 1.276(5) . ?
O4 C14 1.234(5) . ?
O5 C21 1.286(4) . ?
O5 Ni2 2.087(3) 3_666 ?
O6 C21 1.237(4) . ?
O6 Ni3 2.053(3) 3_666 ?
O7 C28 1.298(4) . ?
O8 C28 1.237(5) . ?
O9 C35 1.263(5) . ?
O10 C35 1.243(6) . ?
O11 C42 1.272(5) . ?
O12 C42 1.238(5) . ?
O13 Ni2 2.022(2) 3_666 ?
O13 H13O 0.88(5) . ?
O14 H14O 0.96(8) . ?
O14 H14P 0.95(6) . ?
O15 H15O 0.76(6) . ?
O15 H15P 0.80(7) . ?
N1 C1 1.470(5) . ?
N1 C15 1.477(5) . ?
N1 C8 1.482(5) . ?
N2 C36 1.455(5) . ?
N2 C29 1.461(5) . ?
N2 C22 1.479(5) . ?
N3 C49 1.140(7) . ?
N4 C51 1.137(8) . ?
C1 C6 1.386(6) . ?
C1 C2 1.410(6) . ?
C2 C3 1.383(6) . ?
C2 C7 1.498(6) . ?
C3 C4 1.378(7) . ?
C3 H3 0.80(5) . ?
C4 C5 1.376(8) . ?
C4 H4 1.02(6) . ?
C5 C6 1.395(7) . ?
C5 H5 0.89(5) . ?
C6 H6 0.90(4) . ?
C8 C13 1.381(7) . ?
C8 C9 1.409(6) . ?
C9 C10 1.401(7) . ?
C9 C14 1.499(6) . ?
C10 C11 1.355(8) . ?
C10 H10 0.83(8) . ?
C11 C12 1.379(8) . ?
C11 H11 1.00(7) . ?
C12 C13 1.382(7) . ?
C12 H12 0.90(5) . ?
C13 H13 0.91(5) . ?
C15 C20 1.398(5) . ?
C15 C16 1.408(5) . ?
C16 C17 1.398(6) . ?
C16 C21 1.510(5) . ?
C17 C18 1.399(6) . ?
C17 H17 1.00(5) . ?
C18 C19 1.377(7) . ?
C18 H18 0.85(6) . ?
C19 C20 1.382(6) . ?
C19 H19 0.97(7) . ?
C20 H20 0.90(5) . ?
C22 C23 1.404(6) . ?
C22 C27 1.405(5) . ?
C23 C24 1.409(6) . ?
C23 C28 1.504(5) . ?
C24 C25 1.387(6) . ?
C24 H24 1.09(5) . ?
C25 C26 1.373(8) . ?
C25 H25 0.91(5) . ?
C26 C27 1.370(7) . ?
C26 H26 0.89(6) . ?
C27 H27 0.92(5) . ?
C29 C34 1.397(6) . ?
C29 C30 1.401(7) . ?
C30 C31 1.380(7) . ?
C30 C35 1.513(6) . ?
C31 C32 1.382(8) . ?
C31 H31 0.94(5) . ?
C32 C33 1.377(9) . ?
C32 H32 0.87(6) . ?
C33 C34 1.372(8) . ?
C33 H33 0.77(8) . ?
C34 H34 1.06(5) . ?
C36 C41 1.392(7) . ?
C36 C37 1.409(6) . ?
C37 C38 1.389(7) . ?
C37 C42 1.531(7) . ?
C38 C39 1.386(8) . ?
C38 H38 1.02(5) . ?
C39 C40 1.385(8) . ?
C39 H39 0.90(6) . ?
C40 C41 1.380(8) . ?
C40 H40 0.87(6) . ?
C41 H41 0.90(7) . ?
C49 C50 1.409(8) . ?
C50 H50A 0.9800 . ?
C50 H50B 0.9800 . ?
C50 H50C 0.9800 . ?
C51 C52 1.443(9) . ?
C52 H52A 0.9800 . ?
C52 H52B 0.9800 . ?
C52 H52C 0.9800 . ?
N5 C43 1.440(8) . ?
N5 C47 1.452(7) . ?
N5 C45A 1.478(11) . ?
N5 C47A 1.509(11) . ?
N5 C45 1.526(8) . ?
N5 C43A 1.603(11) . ?
N5 H5N 1.13(9) . ?
C43 C44 1.498(11) . ?
C43 H43A 0.9900 . ?
C43 H43B 0.9900 . ?
C44 H44A 0.9800 . ?
C44 H44B 0.9800 . ?
C44 H44C 0.9800 . ?
C45 C46 1.506(11) . ?
C45 H45A 0.9900 . ?
C45 H45B 0.9900 . ?
C46 H46A 0.9800 . ?
C46 H46B 0.9800 . ?
C46 H46C 0.9800 . ?
C47 C48 1.522(11) . ?
C47 H47A 0.9900 . ?
C47 H47B 0.9900 . ?
C48 H48A 0.9800 . ?
C48 H48B 0.9800 . ?
C48 H48C 0.9800 . ?
C43A C44A 1.45(2) . ?
C43A H43C 0.9900 . ?
C43A H43D 0.9900 . ?
C44A H44D 0.9800 . ?
C44A H44E 0.9800 . ?
C44A H44F 0.9800 . ?
C45A C46A 1.54(2) . ?
C45A H45C 0.9900 . ?
C45A H45D 0.9900 . ?
C46A H46d 0.9800 . ?
C46A H46e 0.9800 . ?
C46A H46f 0.9800 . ?
C47A C48A 1.52(2) . ?
C47A H47C 0.9900 . ?
C47A H47D 0.9900 . ?
C48A H48D 0.9800 . ?
C48A H48E 0.9800 . ?
C48A H48F 0.9800 . ?
